data_2005052
loop_
_publ_author_name
'Asencio, M.'
'Cassels, B. K.'
'Manr\'iquez, V.'
'Boys, D.'

_publ_section_title
;
 (<i>S</i>)-1,10-Dimethoxy-2,9-dihydroxyaporphinium Chloride (Boldine
 Hydrochloride), C~19~H~22~NO~4~^+^.Cl^{-^}
;
_journal_issue 6
_journal_name_full 'Acta Crystallographica Section C'
_journal_page_first 1581
_journal_page_last 1583
_journal_paper_doi 10.1107/S0108270195016805
_journal_volume 52
_journal_year 1996
_chemical_formula_moiety 'C19 H22 N O4, Cl'
_chemical_formula_sum 'C19 H22 Cl N O4'
_chemical_formula_weight 363.8
_chemical_name_common 'Boldine hydrochloride'
_chemical_name_systematic '[6a-(S)-1,10-dimethoxy-2-methyl-5,6,6a,7-tetrahydro-4H-dibenzo[de,g]quinoline-2,'
_space_group_IT_number 19
_symmetry_cell_setting orthorhombic
_symmetry_space_group_name_Hall 'P 2ac 2ab'
_symmetry_space_group_name_H-M 'P 21 21 21'
_cell_angle_alpha 90.0
_cell_angle_beta 90.0
_cell_angle_gamma 90.0
_cell_formula_units_Z 4
_cell_length_a 7.556(2)
_cell_length_b 11.587(2)
_cell_length_c 20.255(4)
_cell_measurement_reflns_used 30
_cell_measurement_temperature 298
_cell_measurement_theta_max 30
_cell_measurement_theta_min 10
_cell_volume 1773.4(7)
_computing_cell_refinement 'P3/P4-PC Diffractometer Program'
_computing_data_collection 'P3/P4-PC Diffractometer Program (Siemens, 1991)'
_computing_data_reduction 'XDISK in SHELXTL-Plus (Sheldrick, 1992)'
_computing_molecular_graphics 'XP in SHELXTL-Plus'
_computing_publication_material 'XPUBL in SHELXTL-Plus'
_computing_structure_refinement 'XLS in SHELXTL-Plus'
_computing_structure_solution 'XS in SHELXTL-Plus'
_diffrn_ambient_temperature 298
_diffrn_measurement_device 'Siemens R3m/V 4-circle diffractometer'
_diffrn_measurement_method '\q/2\q scans'
_diffrn_radiation_monochromator graphite
_diffrn_radiation_source 'fine-focus sealed tube'
_diffrn_radiation_type 'Mo K\a'
_diffrn_radiation_wavelength 0.71073
_diffrn_reflns_av_R_equivalents 0.0154
_diffrn_reflns_limit_h_max 12
_diffrn_reflns_limit_h_min -7
_diffrn_reflns_limit_k_max 18
_diffrn_reflns_limit_k_min -11
_diffrn_reflns_limit_l_max 32
_diffrn_reflns_limit_l_min -17
_diffrn_reflns_number 5023
_diffrn_reflns_reduction_process 4918
_diffrn_reflns_theta_max 35.0
_diffrn_reflns_theta_min 1.5
_diffrn_standards_decay_% 0
_diffrn_standards_interval_count 'every 100 reflections'
_diffrn_standards_number 2
_exptl_absorpt_coefficient_mu 0.239
_exptl_absorpt_correction_type none
_exptl_crystal_colour colourless
_exptl_crystal_density_diffrn 1.363
_exptl_crystal_description parallelepiped
_exptl_crystal_F_000 768
_exptl_crystal_size_max 0.70
_exptl_crystal_size_mid 0.44
_exptl_crystal_size_min 0.28
_refine_diff_density_max 0.43
_refine_diff_density_min -0.19
_refine_ls_abs_structure_details 'Rogers (1981)'
_refine_ls_abs_structure_Rogers 1.22(16)
_refine_ls_extinction_method none
_refine_ls_goodness_of_fit_obs 1.19
_refine_ls_hydrogen_treatment refU
_refine_ls_matrix_type full
_refine_ls_number_constraints 0
_refine_ls_number_parameters 249
_refine_ls_number_reflns 2818
_refine_ls_number_restraints 0
_refine_ls_R_factor_all 0.0711
_refine_ls_R_factor_obs 0.0409
_refine_ls_shift/esd_max 0.057
_refine_ls_shift/esd_mean 0.006
_refine_ls_structure_factor_coef F
_refine_ls_weighting_details 'w = 1/[\s^2^(F)+0.0006F^2^]'
_refine_ls_weighting_scheme calc
_refine_ls_wR_factor_all 0.0512
_refine_ls_wR_factor_obs 0.0466
_reflns_number_observed 2818
_reflns_number_total 4887
_reflns_observed_criterion >2sigma(I)
_cod_data_source_file pt1029.cif
_cod_data_source_block bol
_cod_depositor_comments
;
The following automatic conversions were performed:
'_symmetry_cell_setting' value 'Orthorhombic' changed to 'orthorhombic'
according to '/home/saulius/struct/CIF-dictionaries/cif_core.dic'
dictionary named 'cif_core.dic' version 2.4.1 from 2010-06-29.

Automatic conversion script
Id: cif_fix_enum 1527 2010-12-29 10:47:43Z saulius 

The following automatic conversions were performed:

'_symmetry_cell_setting' value 'Orthorhombic' changed to
'orthorhombic' according to
/home/saulius/struct/CIF-dictionaries/cif_core.dic dictionary named
'cif_core.dic' version 2.4.1 from 2010-06-29.

Automatic conversion script
Id: cif_fix_values 1715 2011-07-08 13:25:40Z adriana 

The following automatic conversions were performed:

'_refine_ls_weighting_scheme' value 'calc
w = 1/[\s^2^(F)+0.0006F^2^]' was changed to 'calc'. New tag
'_refine_ls_weighting_details' was created. The value of the new tag
was set to 'w = 1/[\s^2^(F)+0.0006F^2^]'.

Automatic conversion script
Id: cif_fix_values 3143 2015-03-26 13:38:13Z robertas 
;
_cod_original_cell_volume 1773.5(9)
_cod_original_sg_symbol_Hall P_2ac_2ab
_cod_database_code 2005052

loop_
_symmetry_equiv_pos_as_xyz
'x, y, z'
'-x+1/2, -y, z+1/2'
'-x, y+1/2, -z+1/2'
'x+1/2, -y+1/2, -z'

loop_
_atom_site_aniso_label
_atom_site_aniso_U_11
_atom_site_aniso_U_22
_atom_site_aniso_U_33
_atom_site_aniso_U_12
_atom_site_aniso_U_13
_atom_site_aniso_U_23
Cl .0570(10) .0490(10) .0540(10) .0070(10) .0040(10) -.0010(10)
N6 .0520(10) .0310(10) .0530(10) -.0060(10) -.0080(10) -.0020(10)
O1 .0640(10) .0550(10) .0530(10) -.0010(10) .0220(10) -.0080(10)
O2 .0720(10) .0490(10) .0540(10) -.0100(10) .0140(10) -.0170(10)
O3 .0410(10) .0430(10) .0510(10) -.0080(10) -.0010(10) -.0010(10)
O4 .0490(10) .0800(10) .0580(10) -.0160(10) .0190(10) -.0080(10)
C1 .0370(10) .0350(10) .0380(10) .0020(10) -.0030(10) .0040(10)
C2 .0370(10) .0480(10) .0450(10) .0010(10) .0070(10) .0070(10)
C3 .0510(10) .0440(10) .0400(10) .0100(10) .0080(10) -.0010(10)
C3a .0520(10) .0310(10) .0380(10) .0070(10) -.0050(10) .0010(10)
C4 .072(2) .0390(10) .0460(10) .0030(10) -.0030(10) -.0080(10)
C5 .074(2) .0390(10) .0490(10) -.0070(10) -.0150(10) -.0050(10)
C6a .0360(10) .0270(10) .0480(10) .0010(10) -.0060(10) -.0060(10)
C7 .0390(10) .0340(10) .0470(10) -.0030(10) .0040(10) .0020(10)
C7a .0280(10) .0330(10) .0430(10) .0020(10) -.0030(10) .0000(10)
C8 .0330(10) .0390(10) .0450(10) .0010(10) .0050(10) .0030(10)
C9 .0370(10) .0490(10) .0410(10) .0060(10) .0070(10) -.0020(10)
C10 .0410(10) .0380(10) .0430(10) .0020(10) -.0010(10) -.0070(10)
C11 .0350(10) .0360(10) .0420(10) -.0020(10) -.0020(10) -.0010(10)
C11a .0290(10) .0330(10) .0340(10) .0010(10) -.0030(10) .0010(10)
C11b .0320(10) .0290(10) .0330(10) .0040(10) -.0020(10) .0030(10)
C11c .0370(10) .0300(10) .0380(10) .0050(10) -.0020(10) .0020(10)
C12 .059(2) .059(2) .079(2) -.0250(10) -.004(2) -.013(2)
C13 .110(3) .0430(10) .073(2) -.018(2) .005(2) -.012(2)
C14 .055(2) .069(2) .051(2) -.0160(10) -.0100(10) .0080(10)

loop_
_atom_site_label
_atom_site_fract_x
_atom_site_fract_y
_atom_site_fract_z
_atom_site_U_iso_or_equiv
_atom_site_thermal_displace_type
_atom_site_calc_flag
_atom_site_calc_attached_atom
_atom_site_refinement_flags
_atom_site_type_symbol
Cl .35740(10) .36450(10) .14440(10) .0540(10) Uani d . . Cl
N6 -0.5508(3) .0906(2) .30420(10) .0450(10) Uani d . . N
O1 -0.6056(3) .4487(2) .59620(10) .0570(10) Uani d . . O
O2 -0.4115(3) .6177(2) .53890(10) .0580(10) Uani d . . O
O3 -.0265(2) .47960(10) .37060(10) .0450(10) Uani d . . O
O4 .1496(2) .3894(2) .26910(10) .0620(10) Uani d . . O
C1 -0.1039(3) .3898(2) .33590(10) .0370(10) Uani d . . C
C2 -.0151(3) .3466(2) .28040(10) .0430(10) Uani d . . C
C3 -.0945(3) .2650(2) .24110(10) .0450(10) Uani d . . C
C3a -0.2616(3) .2218(2) .25710(10) .0400(10) Uani d . . C
C4 -0.3460(4) .1345(2) .21190(10) .0520(10) Uani d . . C
C5 -0.5337(4) .1036(2) .23110(10) .0540(10) Uani d . . C
C6a -0.5176(3) .2043(2) .33830(10) .0370(10) Uani d . . C
C7 -0.5100(3) .1866(2) .41250(10) .0400(10) Uani d . . C
C7a -0.4752(3) .3012(2) .44530(10) .0350(10) Uani d . . C
C8 -0.5550(3) .3263(2) .50560(10) .0390(10) Uani d . . C
C9 -0.5289(3) .4313(2) .53570(10) .0420(10) Uani d . . C
C10 -0.4240(3) .5147(2) .50500(10) .0400(10) Uani d . . C
C11 -0.3423(3) .4905(2) .44550(10) .0380(10) Uani d . . C
C11a -0.3634(3) .3811(2) .41540(10) .0320(10) Uani d . . C
C11b -0.2689(3) .3456(2) .35430(10) .0320(10) Uani d . . C
C11c -0.3451(3) .2575(2) .31450(10) .0350(10) Uani d . . C
C12 -0.7294(4) .0431(3) .3207(2) .0650(10) Uani d . . C
C13 -0.2832(5) .6980(3) .5177(2) .0750(10) Uani d . . C
C14 .1114(4) .4463(3) .41480(10) .0580(10) Uani d . . C
H6N -0.4874 .0299 .3187 .043(7) Uiso d N6 RD H
H1O -0.6215 .5206 .6020 .083(11) Uiso d O1 RD H
H4O .1869 .3619 .2328 .072(10) Uiso d O2 RD H
H3 -0.0347 .2375 .2023 .067(9) Uiso calc C3 R H
H4a -0.3449 .1642 .1676 .071(9) Uiso calc C4 R H
H4b -0.2753 .0657 .2125 .061(8) Uiso calc C4 R H
H5a -0.6126 .1629 .2160 .051(7) Uiso calc C5 R H
H5b -0.5665 .0325 .2101 .074(9) Uiso calc C5 R H
H6a -0.6132 .2558 .3280 .028(5) Uiso calc C6 R H
H7a -0.6198 .1552 .4282 .041(6) Uiso calc C7 R H
H7b -0.4167 .1336 .4231 .042(6) Uiso calc C7 R H
H8 -0.6286 .2698 .5266 .042(6) Uiso calc C8 R H
H11 -0.2711 .5486 .4246 .052(7) Uiso calc C11 R H
H12a -0.7448 -0.0298 .2990 .093(11) Uiso calc C12 R H
H12b -0.7394 .0326 .3676 .109(15) Uiso calc C12 R H
H12c -0.8187 .0960 .3060 .16(2) Uiso calc C12 R H
H13a -0.2887 .7656 .5450 .104(13) Uiso calc C13 R H
H13b -0.1674 .6644 .5207 .129(17) Uiso calc C13 R H
H13c -0.3066 .7191 .4727 .120(16) Uiso calc C13 R H
H14a .1569 .5137 .4366 .103(12) Uiso calc C14 R H
H14b .0654 .3936 .4472 .088(11) Uiso calc C14 R H
H14c .2048 .4095 .3906 .16(2) Uiso calc C14 R H

loop_
_atom_type_symbol
_atom_type_description
_atom_type_scat_dispersion_real
_atom_type_scat_dispersion_imag
_atom_type_scat_source
C C 0.0033 0.0016 'International Tables Vol C Tables 4.2.6.8. and 6.1.1.4'
H H 0.0000 0.0000 'International Tables Vol C Tables 4.2.6.8. and 6.1.1.4'
N N 0.0061 0.0033 'International Tables Vol C Tables 4.2.6.8. and 6.1.1.4'
O O 0.0106 0.0060 'International Tables Vol C Tables 4.2.6.8. and 6.1.1.4'
Cl Cl 0.1484 0.1585 'International Tables Vol C Tables 4.2.6.8. and 6.1.1.4'

loop_
_geom_angle_atom_site_label_1
_geom_angle_atom_site_label_2
_geom_angle_atom_site_label_3
_geom_angle
_geom_angle_publ_flag
C5 N6 C6a 110.6(2) yes
C5 N6 C12 109.7(2) yes
C6a N6 C12 111.6(2) yes
C10 O2 C13 117.8(2) yes
C1 O3 C14 115.1(2) yes
O3 C1 C2 118.2(2) yes
O3 C1 C11b 121.1(2) yes
C2 C1 C11b 120.7(2) ?
O4 C2 C1 116.3(2) yes
O4 C2 C3 123.5(2) yes
C1 C2 C3 120.1(2) ?
C2 C3 C3a 120.4(2) ?
C3 C3a C4 118.8(2) ?
C3 C3a C11c 120.0(2) ?
C4 C3a C11c 121.2(2) yes
C3a C4 C5 113.5(2) yes
N6 C5 C4 111.1(2) yes
N6 C6a C7 110.0(2) yes
N6 C6a C11c 110.6(2) yes
C7 C6a C11c 109.6(2) yes
C6a C7 C7a 109.0(2) yes
C7 C7a C8 119.7(2) ?
C7 C7a C11a 119.9(2) yes
C8 C7a C11a 120.3(2) ?
C7a C8 C9 120.8(2) ?
O1 C9 C8 117.8(2) yes
O1 C9 C10 122.5(2) yes
C8 C9 C10 119.8(2) ?
O2 C10 C9 114.6(2) yes
O2 C10 C11 125.3(2) yes
C9 C10 C11 120.1(2) ?
C10 C11 C11a 120.5(2) ?
C7a C11a C11 118.4(2) yes
C7a C11a C11b 118.0(2) yes
C11 C11a C11b 123.5(2) ?
C1 C11b C11a 123.3(2) ?
C1 C11b C11c 118.2(2) yes
C11a C11b C11c 118.4(2) yes
C3a C11c C6a 122.3(2) yes
C3a C11c C11b 120.4(2) ?
C6a C11c C11b 117.3(2) yes
C5 N6 H6N 110.90(10) ?
C12 N6 H6N 96.80(10) ?
C6a N6 H6N 116.40(10) ?
C9 O1 H1O 109.20(10) ?
C2 O4 H4O 108.30(10) ?
C2 C3 H3 119.80(10) ?
C3a C3 H3 119.80(10) ?
C3a C4 H4a 108.90(10) ?
C5 C4 H4a 109.50(10) ?
C3a C4 H4b 108.30(10) ?
C5 C4 H4b 108.80(10) ?
H4a C4 H4b 107.7 ?
N6 C5 H5a 109.60(10) ?
C4 C5 H5a 109.30(10) ?
N6 C5 H5b 109.40(10) ?
C4 C5 H5b 109.30(10) ?
H5a C5 H5b 108.1 ?
N6 C6a H6a 108.60(10) ?
C7 C6a H6a 109.00(10) ?
C11c C6a H6a 109.00(10) ?
C7a C7 H7a 109.80(10) ?
C6a C7 H7a 110.30(10) ?
C7a C7 H7b 109.70(10) ?
C6a C7 H7b 109.60(10) ?
H7a C7 H7b 108.5 ?
C9 C8 H8 119.30(10) ?
C7a C8 H8 119.80(10) ?
C10 C11 H11 119.50(10) ?
C11a C11 H11 120.10(10) ?
N6 C12 H12a 109.30(10) ?
N6 C12 H12b 109.9(2) ?
H12a C12 H12b 109.5 ?
N6 C12 H12c 109.20(10) ?
H12a C12 H12c 109.5 ?
H12b C12 H12c 109.5 ?
O2 C13 H13a 109.4(2) ?
O2 C13 H13b 109.84(2) ?
H13a C13 H13b 109.5 ?
O2 C13 H13c 109.3(2) ?
H13a C13 H13c 109.5 ?
H13b C13 H13c 109.5 ?
O3 C14 H14a 109.30(10) ?
O3 C14 H14b 109.60(10) ?
H14a C14 H14b 109.5 ?
O3 C14 H14c 109.60(10) ?
H14a C14 H14c 109.5 ?
H14b C14 H14c 109.5 ?

loop_
_geom_bond_atom_site_label_1
_geom_bond_atom_site_label_2
_geom_bond_distance
_geom_bond_publ_flag
N6 C5 1.493(3) yes
N6 C6a 1.508(3) yes
N6 C12 1.496(4) yes
O1 C9 1.370(3) yes
O2 C10 1.379(3) yes
O2 C13 1.411(4) yes
O3 C1 1.385(3) yes
O3 C14 1.428(3) yes
O4 C2 1.359(3) yes
C1 C2 1.401(3) yes
C1 C11b 1.398(3) yes
C2 C3 1.375(3) yes
C3 C3a 1.397(3) yes
C3a C4 1.507(3) yes
C3a C11c 1.386(3) yes
C4 C5 1.513(4) yes
C6a C7 1.518(3) yes
C6a C11c 1.520(3) yes
C7 C7a 1.508(3) yes
C7a C8 1.392(3) yes
C7a C11a 1.393(3) yes
C8 C9 1.375(3) yes
C9 C10 1.396(3) yes
C10 C11 1.383(3) yes
C11 C11a 1.416(3) yes
C11a C11b 1.486(3) yes
C11b C11c 1.422(3) yes
N6 H6N 0.90 ?
O1 H1O 0.85 ?
O4 H4O 0.85 ?
C3 H3 0.96 ?
C4 H4a 0.96 ?
C4 H4b 0.96 ?
C5 H5a 0.96 ?
C5 H5b 0.96 ?
C6a H6a 0.96 ?
C7 H7a 0.96 ?
C7 H7b 0.96 ?
C8 H8 0.96 ?
C11 H11 0.96 ?
C12 H12a 0.96 ?
C12 H12b 0.96 ?
C12 H12c 0.96 ?
C13 H13a 0.96 ?
C13 H13b 0.96 ?
C13 H13c 0.96 ?
C14 H14a 0.96 ?
C14 H14b 0.96 ?
C14 H14c 0.96 ?

loop_
_geom_contact_atom_site_label_1
_geom_contact_atom_site_label_2
_geom_contact_distance
_geom_contact_site_symmetry_2
N6 Cl 3.176(2) 3_545
H6N Cl 2.280(2) 3_545
O1 Cl 3.043(2) 2_465
H1O Cl 2.384(2) 2_465
O4 Cl 2.989(2) .
H4O Cl 2.206(2) .

loop_
_geom_torsion_atom_site_label_1
_geom_torsion_atom_site_label_2
_geom_torsion_atom_site_label_3
_geom_torsion_atom_site_label_4
_geom_torsion
C14 O3 C1 C11b 102.3(2)
C14 O3 C1 C2 -79.7(3)
O3 C1 C2 O4 6.4(3)
C11b C1 C2 O4 -175.7(2)
O3 C1 C2 C3 -174.0(2)
C11b C1 C2 C3 4.0(3)
O4 C2 C3 C3a 177.7(2)
C1 C2 C3 C3a -2.0(4)
C2 C3 C3a C11c -2.8(4)
C2 C3 C3a C4 178.6(2)
C11c C3a C4 C5 7.1(3)
C3 C3a C4 C5 -174.3(2)
C12 N6 C5 C4 -171.6(2)
C6a N6 C5 C4 64.9(2)
C3a C4 C5 N6 -41.3(3)
C5 N6 C6a C7 -172.2(2)
C12 N6 C6a C7 65.4(3)
C5 N6 C6a C11c -50.9(2)
C12 N6 C6a C11c -173.4(2)
N6 C6a C7 C7a 179.5(2)
C11c C6a C7 C7a 57.7(2)
C6a C7 C7a C8 143.7(2)
C6a C7 C7a C11a -36.3(3)
C11a C7a C8 C9 1.8(3)
C7 C7a C8 C9 -178.3(2)
C7a C8 C9 O1 -177.4(2)
C7a C8 C9 C10 1.2(3)
C13 O2 C10 C11 -11.3(4)
C13 O2 C10 C9 168.6(2)
O1 C9 C10 O2 -3.2(3)
C8 C9 C10 O2 178.2(2)
O1 C9 C10 C11 176.7(2)
C8 C9 C10 C11 -1.9(3)
O2 C10 C11 C11a 179.5(2)
C9 C10 C11 C11a -0.4(3)
C8 C7a C11a C11 -4.0(3)
C7 C7a C11a C11 176.1(2)
C8 C7a C11a C11b 174.5(2)
C7 C7a C11a C11b -5.5(3)
C10 C11 C11a C7a 3.3(3)
C10 C11 C11a C11b -175.1(2)
O3 C1 C11b C11c 176.7(2)
C2 C1 C11b C11c -1.2(3)
O3 C1 C11b C11a -7.0(3)
C2 C1 C11b C11a 175.1(2)
C7a C11a C11b C1 -150.6(2)
C11 C11a C11b C1 27.8(3)
C7a C11a C11b C11c 25.7(3)
C11 C11a C11b C11c -155.9(2)
C3 C3a C11c C11b 5.6(3)
C4 C3a C11c C11b -175.8(2)
C3 C3a C11c C6a -173.4(2)
C4 C3a C11c C6a 5.2(3)
C1 C11b C11c C3a -3.6(3)
C11a C11b C11c C3a 179.9(2)
C1 C11b C11c C6a 175.5(2)
C11a C11b C11c C6a -1.1(3)
N6 C6a C11c C3a 16.8(3)
C7 C6a C11c C3a 138.2(2)
N6 C6a C11c C11b -162.2(2)
C7 C6a C11c C11b -40.8(2)
